data_3000474
loop_
_publ_author_name
'Deka, Poonam'
'Jaiswal, Shilpi'
'Sarma, Parishmita'
'Bora, Debajit'
'Nakane, Takanori'
'Kawamoto, Akihiro'
'Kurisu, Genji'
'Mahanta, Sanjeev Pran'
'Patra, Abhijit'
'Ichiyanagi, Kouhei'
'Sasaki, Toshiyuki'
'Thakuria, Ranjit'

_publ_section_title
;
 Analysis of Solid-State Emission of the p-Bis(2,2-dicyanovinyl)benzene
 Analogue through Combined X-ray, Synchrotron, and Microcrystal Electron
 Diffraction
;
_journal_name_full 'Crystal Growth & Design'
_journal_page_first 7222
_journal_page_last 7234
_journal_paper_doi 10.1021/acs.cgd.4c00856
_journal_volume 24
_journal_year 2024
_chemical_formula_moiety 'C18 H16 N2 O4'
_chemical_formula_sum 'C18 H16 N2 O4'
_chemical_formula_weight 324.34
_space_group_crystal_system monoclinic
_space_group_IT_number 14
_space_group_name_Hall '-P 2yn'
_space_group_name_H-M_alt 'P 1 21/n 1'
_atom_sites_solution_hydrogens geom
_audit_creation_date 2024-01-09
_audit_creation_method
;
Olex2 1.5
(compiled 2022.04.07 svn.rca3783a0 for OlexSys, GUI svn.r6498)
;
_cell_angle_alpha 90
_cell_angle_beta 90.08
_cell_angle_gamma 90
_cell_formula_units_Z 4
_cell_length_a 4.619
_cell_length_b 9.567
_cell_length_c 38.517
_cell_measurement_reflns_used 3092
_cell_measurement_temperature 79
_cell_measurement_theta_max 0.8534235996919557
_cell_measurement_theta_min 0.14822823649996447
_cell_volume 1702.064
_computing_cell_refinement 'dials.two_theta_refine (Waterman et al., 2016)'
_computing_data_collection 'Verlox (Thermo Fisher Scientific) and SerialEM (Mastronarde, 2005)'
_computing_data_reduction 'dials.scale (Beilsten-Edmands et al., 2020)'
_computing_molecular_graphics 'Olex2 1.5 (Dolomanov et al., 2009)'
_computing_publication_material 'Olex2 1.5 (Dolomanov et al., 2009)'
_computing_structure_refinement 'SHELXL 2018/3 (Sheldrick, 2015)'
_diffrn_ambient_temperature 79
_diffrn_measured_fraction_theta_full 0.997
_diffrn_measured_fraction_theta_max 0.997
_diffrn_measurement_device_type
;
Talos Arctica G2
;
_diffrn_radiation_type electrons
_diffrn_radiation_wavelength 0.02508
_diffrn_reflns_av_R_equivalents 0.3326
_diffrn_reflns_av_unetI/netI 0.2664
_diffrn_reflns_Laue_measured_fraction_full 0.997
_diffrn_reflns_Laue_measured_fraction_max 0.997
_diffrn_reflns_limit_h_max 5
_diffrn_reflns_limit_h_min -5
_diffrn_reflns_limit_k_max 11
_diffrn_reflns_limit_k_min -11
_diffrn_reflns_limit_l_max 45
_diffrn_reflns_limit_l_min -45
_diffrn_reflns_number 45454
_diffrn_reflns_point_group_measured_fraction_full 0.997
_diffrn_reflns_point_group_measured_fraction_max 0.997
_diffrn_reflns_theta_full 0.855
_diffrn_reflns_theta_max 0.855
_diffrn_reflns_theta_min 0.131
_exptl_absorpt_coefficient_mu 0.000
_exptl_crystal_colour gray
_exptl_crystal_density_diffrn 1.266
_exptl_crystal_description plate
_exptl_crystal_F_000 258
_refine_diff_density_max 0.281
_refine_diff_density_min -0.266
_refine_diff_density_rms 0.077
_refine_ls_extinction_coef 96463(18)
_refine_ls_extinction_expression Fc^*^=kFc[1+0.001xFc^2^\l^3^/sin(2\q)]^-1/4^
_refine_ls_extinction_method 'SHELXL-2018/3 (Sheldrick 2018)'
_refine_ls_goodness_of_fit_ref 1.679
_refine_ls_hydrogen_treatment constr
_refine_ls_matrix_type full
_refine_ls_number_parameters 221
_refine_ls_number_reflns 3017
_refine_ls_number_restraints 332
_refine_ls_restrained_S_all 1.625
_refine_ls_R_factor_all 0.2196
_refine_ls_shift/su_max 0.022
_refine_ls_shift/su_mean 0.000
_refine_ls_structure_factor_coef Fsqd
_refine_ls_weighting_details 'w=1/[\s^2^(Fo^2^)+(0.2000P)^2^] where P=(Fo^2^+2Fc^2^)/3'
_refine_ls_weighting_scheme calc
_refine_ls_wR_factor_gt 0.4732
_reflns_Friedel_coverage 0.000
_reflns_Friedel_fraction_full .
_reflns_Friedel_fraction_max .
_reflns_number_gt 1821
_reflns_number_total 3017
_reflns_threshold_expression 'I > 2\s(I)'
_cod_data_source_file IP2_ADD.cif
_cod_data_source_block ip2
_cod_depositor_comments 'Releasing structure 3000474 into public domain as published material.'
_cod_original_cell_volume 1702.2
_cod_database_code 3000474
_shelx_shelxl_version_number 2018/3
_shelx_space_group_comment
;
The symmetry employed for this shelxl refinement is uniquely defined
by the following loop, which should always be used as a source of
symmetry information in preference to the above space-group names.
They are only intended as comments.
;
_olex2_refinement_description
;
1. Twinned data refinement
 Scales: 0.492(11)
 0.508(11)
2. Fixed Uiso
 At 1.2 times of:
  All C(H) groups, All C(H,H) groups
 At 1.5 times of:
  All C(H,H,H) groups
3. Restrained distances
 C8-C4
 2.43 with sigma of 0.04
 C4-C6
 2.43 with sigma of 0.04
 C5-C7
 2.43 with sigma of 0.04
 C6-C8
 2.43 with sigma of 0.04
 C7-C3
 2.43 with sigma of 0.04
 C3-C1 \\sim C5-C13
 with sigma of 0.02
 C4-C5 \\sim C6-C7 \\sim C8-C3
 with sigma of 0.02
 C3-C4 \\sim C5-C6 \\sim C7-C8
 with sigma of 0.02
 C4-C5 \\sim C7-C8
 with sigma of 0.02
 C2-C9 \\sim C14-C15
 with sigma of 0.02
 C9-N1 \\sim C15-N2
 with sigma of 0.02
4. Restrained planarity
 C4, C5, C6, C7, C8, C3
 with sigma of 0.1
5. Uiso/Uaniso restraints and constraints
All non-hydrogen atoms restrained to be isotropic: with sigma of 0.003 and
sigma for terminal atoms of 0.005
6. Rigid body (RIGU) restrains
 All non-hydrogen atoms
 with sigma for 1-2 distances of 0.004 and sigma for 1-3 distances of 0.004
7.a Secondary CH2 refined with riding coordinates:
 C17(H17A,H17B), C11(H11A,H11B)
7.b Aromatic/amide H refined with riding coordinates:
 C6(H6), C7(H7), C13(H13), C4(H4), C1(H1), C8(H8)
7.c Idealised Me refined as rotating group:
 C12(H12A,H12B,H12C), C18(H18A,H18B,H18C)
;
_olex2_submission_special_instructions 'No special instructions were received'

loop_
_space_group_symop_operation_xyz
'x, y, z'
'-x+1/2, y+1/2, -z+1/2'
'-x, -y, -z'
'x-1/2, -y-1/2, z-1/2'

loop_
_atom_site_label
_atom_site_type_symbol
_atom_site_fract_x
_atom_site_fract_y
_atom_site_fract_z
_atom_site_U_iso_or_equiv
_atom_site_adp_type
_atom_site_occupancy
_atom_site_site_symmetry_order
_atom_site_calc_flag
_atom_site_refinement_flags_posn
_atom_site_refinement_flags_adp
_atom_site_refinement_flags_occupancy
_atom_site_disorder_assembly
_atom_site_disorder_group
C6 C 0.259(2) 0.8105(10) 0.0518(4) 0.029(2) Uani 1 1 d D U . . .
H6 H 0.186440 0.855818 0.032270 0.034 Uiso 1 1 calc R U . . .
O4 O 0.692(3) 0.7539(12) -0.0806(5) 0.048(3) Uani 1 1 d . U . . .
C16 C 0.757(3) 0.6862(13) -0.0449(5) 0.036(2) Uani 1 1 d . U . . .
C7 C 0.160(2) 0.8491(11) 0.0851(3) 0.031(2) Uani 1 1 d D U . . .
H7 H 0.035608 0.924743 0.087930 0.037 Uiso 1 1 calc R U . . .
C5 C 0.466(2) 0.7051(10) 0.0477(4) 0.036(3) Uani 1 1 d D U . . .
C14 C 0.596(3) 0.7254(11) -0.0168(5) 0.034(2) Uani 1 1 d D U . . .
C13 C 0.635(3) 0.6927(12) 0.0143(4) 0.034(2) Uani 1 1 d D U . . .
H13 H 0.813699 0.649940 0.017732 0.041 Uiso 1 1 calc R U . . .
C15 C 0.400(4) 0.8369(16) -0.0262(6) 0.059(4) Uani 1 1 d D U . . .
O3 O 0.934(3) 0.6119(12) -0.0471(5) 0.046(3) Uani 1 1 d . U . . .
O2 O 0.668(2) 0.5267(10) 0.2312(4) 0.037(2) Uani 1 1 d . U . . .
N2 N 0.240(3) 0.9368(14) -0.0337(5) 0.054(3) Uani 1 1 d D U . . .
C17 C 0.805(3) 0.7171(13) -0.1050(5) 0.041(3) Uani 1 1 d . U . . .
H17A H 0.749011 0.621680 -0.110270 0.049 Uiso 1 1 calc R U . . .
H17B H 1.012834 0.719986 -0.101778 0.049 Uiso 1 1 calc R U . . .
C12 C 0.758(4) 0.5315(18) 0.2891(6) 0.059(4) Uani 1 1 d . U . . .
H12A H 0.870411 0.609139 0.297465 0.089 Uiso 1 1 calc R U . . .
H12B H 0.733757 0.464693 0.307475 0.089 Uiso 1 1 calc R U . . .
H12C H 0.572181 0.564094 0.281534 0.089 Uiso 1 1 calc R U . . .
C4 C 0.557(3) 0.6344(13) 0.0777(3) 0.044(3) Uani 1 1 d D U . . .
H4 H 0.705412 0.569397 0.075685 0.052 Uiso 1 1 calc R U . . .
C1 C 0.565(3) 0.5763(12) 0.1403(5) 0.033(2) Uani 1 1 d D U . . .
H1 H 0.689962 0.506256 0.132808 0.039 Uiso 1 1 calc R U . . .
C8 C 0.253(3) 0.7702(11) 0.1140(4) 0.043(3) Uani 1 1 d D U . . .
H8 H 0.189346 0.795481 0.136014 0.052 Uiso 1 1 calc R U . . .
C10 C 0.730(3) 0.4841(12) 0.1953(5) 0.037(2) Uani 1 1 d . U . . .
C2 C 0.547(3) 0.5804(13) 0.1708(5) 0.038(3) Uani 1 1 d D U . . .
N1 N 0.156(3) 0.7395(14) 0.2042(5) 0.052(3) Uani 1 1 d D U . . .
C18 C 0.710(4) 0.8215(16) -0.1372(6) 0.057(4) Uani 1 1 d . U . . .
H18A H 0.818799 0.798079 -0.157592 0.085 Uiso 1 1 calc R U . . .
H18B H 0.747760 0.916718 -0.130855 0.085 Uiso 1 1 calc R U . . .
H18C H 0.506732 0.810276 -0.141940 0.085 Uiso 1 1 calc R U . . .
O1 O 0.900(2) 0.3976(10) 0.1864(4) 0.039(3) Uani 1 1 d . U . . .
C11 C 0.923(4) 0.4594(18) 0.2573(6) 0.063(4) Uani 1 1 d . U . . .
H11A H 0.924028 0.358041 0.258167 0.076 Uiso 1 1 calc R U . . .
H11B H 1.115774 0.495961 0.253176 0.076 Uiso 1 1 calc R U . . .
C3 C 0.436(3) 0.6562(10) 0.1105(4) 0.034(2) Uani 1 1 d D U . . .
C9 C 0.351(3) 0.6694(14) 0.1906(5) 0.044(3) Uani 1 1 d D U . . .

loop_
_atom_site_aniso_label
_atom_site_aniso_U_11
_atom_site_aniso_U_22
_atom_site_aniso_U_33
_atom_site_aniso_U_23
_atom_site_aniso_U_13
_atom_site_aniso_U_12
C6 0.029(3) 0.027(3) 0.030(4) 0.002(3) -0.001(3) 0.000(2)
O4 0.050(3) 0.046(3) 0.046(3) 0.000(3) 0.000(3) -0.008(3)
C16 0.036(3) 0.035(3) 0.039(3) 0.000(3) -0.001(3) -0.002(2)
C7 0.030(3) 0.030(3) 0.032(4) -0.003(3) 0.001(3) 0.002(2)
C5 0.038(3) 0.033(3) 0.036(3) 0.001(3) -0.002(3) 0.004(3)
C14 0.035(3) 0.031(3) 0.035(3) -0.001(3) 0.000(3) -0.011(2)
C13 0.036(3) 0.029(3) 0.036(3) -0.001(3) 0.000(3) 0.002(3)
C15 0.060(4) 0.057(4) 0.059(5) 0.002(3) -0.001(3) 0.003(3)
O3 0.047(4) 0.040(4) 0.049(5) -0.005(4) -0.001(4) 0.003(3)
O2 0.036(3) 0.034(3) 0.041(3) -0.001(3) 0.000(3) 0.001(2)
N2 0.056(5) 0.052(4) 0.055(6) -0.002(4) -0.002(4) 0.004(4)
C17 0.042(4) 0.038(4) 0.043(4) -0.001(3) -0.002(3) -0.005(3)
C12 0.058(5) 0.059(5) 0.060(6) 0.001(4) -0.002(4) 0.002(4)
C4 0.046(4) 0.042(4) 0.042(4) 0.004(3) -0.001(3) 0.001(3)
C1 0.032(3) 0.031(3) 0.035(3) 0.001(3) 0.000(3) -0.001(3)
C8 0.044(4) 0.043(3) 0.043(4) 0.003(3) -0.003(3) -0.001(3)
C10 0.038(3) 0.034(3) 0.039(4) 0.003(3) 0.000(3) -0.001(2)
C2 0.039(3) 0.039(3) 0.037(3) 0.002(3) -0.001(3) 0.000(3)
N1 0.050(4) 0.050(4) 0.056(6) 0.001(4) 0.001(4) 0.004(3)
C18 0.058(5) 0.058(5) 0.055(6) 0.005(4) 0.000(5) -0.011(4)
O1 0.040(4) 0.034(3) 0.043(5) 0.003(4) -0.005(4) 0.009(3)
C11 0.063(4) 0.064(5) 0.062(5) 0.001(3) -0.002(3) 0.003(3)
C3 0.035(3) 0.030(3) 0.036(3) -0.001(3) -0.004(3) -0.002(2)
C9 0.046(4) 0.042(4) 0.045(4) 0.002(3) 0.000(3) 0.004(3)

loop_
_atom_type_symbol
_atom_type_description
_atom_type_scat_dispersion_real
_atom_type_scat_dispersion_imag
_atom_type_scat_source
C C 0.0000 0.0000 'International Tables Vol C Tables 4.2.6.8 and 6.1.1.4'
H H 0.0000 0.0000 'International Tables Vol C Tables 4.2.6.8 and 6.1.1.4'
N N 0.0000 0.0000 'International Tables Vol C Tables 4.2.6.8 and 6.1.1.4'
O O 0.0000 0.0000 'International Tables Vol C Tables 4.2.6.8 and 6.1.1.4'

loop_
_geom_angle_atom_site_label_1
_geom_angle_atom_site_label_2
_geom_angle_atom_site_label_3
_geom_angle
_geom_angle_site_symmetry_1
_geom_angle_site_symmetry_3
C7 C6 H6 119.6 . .
C5 C6 H6 119.6 . .
C5 C6 C7 120.9(11) . .
C17 O4 C16 121.1(14) . .
C14 C16 O4 118.8(12) . .
O3 C16 O4 110.5(17) . .
O3 C16 C14 130.7(18) . .
C6 C7 H7 120.7 . .
C8 C7 C6 118.5(11) . .
C8 C7 H7 120.7 . .
C6 C5 C13 120.4(11) . .
C6 C5 C4 117.4(12) . .
C4 C5 C13 120.6(10) . .
C16 C14 C15 110.2(17) . .
C13 C14 C16 127.7(13) . .
C13 C14 C15 120.9(17) . .
C5 C13 H13 111.9 . .
C14 C13 C5 136.2(13) . .
C14 C13 H13 111.9 . .
N2 C15 C14 177.3(19) . .
C10 O2 C11 108.5(11) . .
O4 C17 H17A 110.0 . .
O4 C17 H17B 110.0 . .
O4 C17 C18 108.3(14) . .
H17A C17 H17B 108.4 . .
C18 C17 H17A 110.0 . .
C18 C17 H17B 110.0 . .
H12A C12 H12B 109.5 . .
H12A C12 H12C 109.5 . .
H12B C12 H12C 109.5 . .
C11 C12 H12A 109.5 . .
C11 C12 H12B 109.5 . .
C11 C12 H12C 109.5 . .
C5 C4 H4 118.2 . .
C3 C4 C5 123.5(12) . .
C3 C4 H4 118.2 . .
C2 C1 H1 112.2 . .
C2 C1 C3 135.7(14) . .
C3 C1 H1 112.2 . .
C7 C8 H8 119.0 . .
C3 C8 C7 122.0(12) . .
C3 C8 H8 119.0 . .
O2 C10 C2 107.3(11) . .
O1 C10 O2 126.6(16) . .
O1 C10 C2 126.0(17) . .
C1 C2 C10 122.9(13) . .
C1 C2 C9 125.9(16) . .
C9 C2 C10 111.2(16) . .
C17 C18 H18A 109.5 . .
C17 C18 H18B 109.5 . .
C17 C18 H18C 109.5 . .
H18A C18 H18B 109.5 . .
H18A C18 H18C 109.5 . .
H18B C18 H18C 109.5 . .
O2 C11 H11A 114.0 . .
O2 C11 H11B 114.0 . .
C12 C11 O2 87.7(12) . .
C12 C11 H11A 114.0 . .
C12 C11 H11B 114.0 . .
H11A C11 H11B 111.2 . .
C4 C3 C1 117.0(11) . .
C8 C3 C4 116.8(12) . .
C8 C3 C1 124.7(12) . .
N1 C9 C2 171.2(18) . .

loop_
_geom_bond_atom_site_label_1
_geom_bond_atom_site_label_2
_geom_bond_distance
_geom_bond_site_symmetry_2
C6 H6 0.9300 .
C6 C7 1.414(12) .
C6 C5 1.397(11) .
O4 C16 1.55(3) .
O4 C17 1.13(2) .
C16 C14 1.37(2) .
C16 O3 1.088(18) .
C7 H7 0.9300 .
C7 C8 1.410(13) .
C5 C13 1.512(18) .
C5 C4 1.403(13) .
C14 C13 1.25(2) .
C14 C15 1.445(18) .
C13 H13 0.9300 .
C15 N2 1.243(18) .
O2 C10 1.47(2) .
O2 C11 1.68(2) .
C17 H17A 0.9700 .
C17 H17B 0.9700 .
C17 C18 1.65(3) .
C12 H12A 0.9600 .
C12 H12B 0.9600 .
C12 H12C 0.9600 .
C12 C11 1.60(3) .
C4 H4 0.9300 .
C4 C3 1.397(13) .
C1 H1 0.9300 .
C1 C2 1.18(2) .
C1 C3 1.502(18) .
C8 H8 0.9300 .
C8 C3 1.386(12) .
C10 C2 1.57(2) .
C10 O1 1.190(18) .
C2 C9 1.459(18) .
N1 C9 1.240(18) .
C18 H18A 0.9600 .
C18 H18B 0.9600 .
C18 H18C 0.9600 .
C11 H11A 0.9700 .
C11 H11B 0.9700 .

loop_
_geom_torsion_atom_site_label_1
_geom_torsion_atom_site_label_2
_geom_torsion_atom_site_label_3
_geom_torsion_atom_site_label_4
_geom_torsion
_geom_torsion_site_symmetry_1
_geom_torsion_site_symmetry_2
_geom_torsion_site_symmetry_3
_geom_torsion_site_symmetry_4
C6 C7 C8 C3 -0.6(17) . . . .
C6 C5 C13 C14 -26(2) . . . .
C6 C5 C4 C3 5.2(13) . . . .
O4 C16 C14 C13 -172.5(12) . . . .
O4 C16 C14 C15 -4.8(16) . . . .
C16 O4 C17 C18 -174.3(11) . . . .
C16 C14 C13 C5 -168.9(12) . . . .
C7 C6 C5 C13 -161.9(11) . . . .
C7 C6 C5 C4 3.6(12) . . . .
C7 C8 C3 C4 8.7(18) . . . .
C7 C8 C3 C1 173.9(12) . . . .
C5 C6 C7 C8 -5.9(15) . . . .
C5 C4 C3 C1 -177.6(10) . . . .
C5 C4 C3 C8 -11.3(17) . . . .
C13 C5 C4 C3 170.7(12) . . . .
C15 C14 C13 C5 25(2) . . . .
O3 C16 C14 C13 7(2) . . . .
O3 C16 C14 C15 175.2(16) . . . .
O2 C10 C2 C1 175.5(14) . . . .
O2 C10 C2 C9 -6.4(14) . . . .
C17 O4 C16 C14 -174.0(13) . . . .
C17 O4 C16 O3 6.0(19) . . . .
C4 C5 C13 C14 168.8(14) . . . .
C10 O2 C11 C12 -179.6(10) . . . .
C2 C1 C3 C4 168.3(17) . . . .
C2 C1 C3 C8 3(2) . . . .
O1 C10 C2 C1 -1(2) . . . .
O1 C10 C2 C9 177.2(13) . . . .
C11 O2 C10 C2 -164.3(11) . . . .
C11 O2 C10 O1 12.1(17) . . . .
C3 C1 C2 C10 -176.4(12) . . . .
C3 C1 C2 C9 6(3) . . . .

loop_
_twin_individual_id
_twin_individual_mass_fraction_refined
1 0.492(11)
2 0.508(11)
